data_4350168
loop_
_publ_author_name
'Takaoka, Kanji'
'Kawano, Masaki'
'Hozumi, Toshiya'
'Ohkoshi, Shin-Ichi'
'Fujita, Makoto'

_publ_contact_author 'Masaki Kawano'
_publ_section_title
;
 2D hydrogen-bonded square-grid coordination networks with a
 substitution-active metal site.
;
_journal_issue 10
_journal_name_full 'Inorganic chemistry'
_journal_page_first 3976
_journal_page_last 3982
_journal_paper_doi 10.1021/ic052138u
_journal_volume 45
_journal_year 2006
_chemical_formula_sum 'C35 H24 Co N6 O13'
_chemical_formula_weight 795.53
_space_group_IT_number 9
_space_group_name_Hall 'C -2yc'
_space_group_name_H-M_alt 'C 1 c 1'
_symmetry_cell_setting monoclinic
_symmetry_space_group_name_H-M 'C 1 c 1'
_atom_sites_solution_hydrogens geom
_atom_sites_solution_primary direct
_atom_sites_solution_secondary difmap
_audit_creation_method SHELXL-97
_cell_angle_alpha 90.00
_cell_angle_beta 112.062(2)
_cell_angle_gamma 90.00
_cell_formula_units_Z 4
_cell_length_a 16.8603(19)
_cell_length_b 15.6965(18)
_cell_length_c 15.2546(17)
_cell_measurement_temperature 80(2)
_cell_volume 3741.5(7)
_computing_cell_refinement 'Bruker SMART'
_computing_data_collection 'Bruker SMART'
_computing_data_reduction 'Bruker SHELXTL'
_computing_molecular_graphics 'Bruker XSHELL'
_computing_publication_material 'Bruker SHELXTL'
_computing_structure_refinement 'SHELXL-97 (Sheldrick, 1997)'
_computing_structure_solution 'SHELXS-97 (Sheldrick, 1990)'
_diffrn_ambient_temperature 80(2)
_diffrn_measured_fraction_theta_full 0.890
_diffrn_measured_fraction_theta_max 0.890
_diffrn_measurement_device_type 'Bruker SMART CCD area detector system'
_diffrn_measurement_method omega
_diffrn_radiation_monochromator graphite
_diffrn_radiation_source 'fine-focus sealed tube'
_diffrn_radiation_type MoK\a
_diffrn_radiation_wavelength 0.71073
_diffrn_reflns_av_R_equivalents 0.0254
_diffrn_reflns_av_sigmaI/netI 0.0519
_diffrn_reflns_limit_h_max 21
_diffrn_reflns_limit_h_min -22
_diffrn_reflns_limit_k_max 21
_diffrn_reflns_limit_k_min -14
_diffrn_reflns_limit_l_max 18
_diffrn_reflns_limit_l_min -20
_diffrn_reflns_number 10741
_diffrn_reflns_theta_full 28.82
_diffrn_reflns_theta_max 28.82
_diffrn_reflns_theta_min 2.01
_exptl_absorpt_coefficient_mu 0.531
_exptl_crystal_colour yellow
_exptl_crystal_density_diffrn 1.412
_exptl_crystal_density_method 'not measured'
_exptl_crystal_description block
_exptl_crystal_F_000 1628
_exptl_crystal_size_max 0.1
_exptl_crystal_size_mid 0.05
_exptl_crystal_size_min 0.05
_refine_diff_density_max 2.485
_refine_diff_density_min -0.972
_refine_diff_density_rms 0.154
_refine_ls_abs_structure_details 'Flack H D (1983), Acta Cryst. A39, 876-881'
_refine_ls_abs_structure_Flack 0.16(3)
_refine_ls_extinction_method none
_refine_ls_goodness_of_fit_ref 1.086
_refine_ls_hydrogen_treatment mixed
_refine_ls_matrix_type full
_refine_ls_number_parameters 506
_refine_ls_number_reflns 6797
_refine_ls_number_restraints 2
_refine_ls_restrained_S_all 1.086
_refine_ls_R_factor_all 0.0763
_refine_ls_R_factor_gt 0.0722
_refine_ls_shift/su_max 0.033
_refine_ls_shift/su_mean 0.005
_refine_ls_structure_factor_coef Fsqd
_refine_ls_weighting_details 'calc w=1/[\s^2^(Fo^2^)+(0.0822P)^2^+48.0830P] where P=(Fo^2^+2Fc^2^)/3'
_refine_ls_weighting_scheme calc
_refine_ls_wR_factor_gt 0.2029
_refine_ls_wR_factor_ref 0.2056
_reflns_number_gt 6341
_reflns_number_total 6797
_reflns_threshold_expression >2sigma(I)
_cod_data_source_file ic052138usi20060318_034756.cif
_cod_data_source_block cc
_cod_original_sg_symbol_H-M Cc
_cod_database_code 4350168

loop_
_symmetry_equiv_pos_as_xyz
'x, y, z'
'x, -y, z+1/2'
'x+1/2, y+1/2, z'
'x+1/2, -y+1/2, z+1/2'

loop_
_atom_site_label
_atom_site_type_symbol
_atom_site_fract_x
_atom_site_fract_y
_atom_site_fract_z
_atom_site_U_iso_or_equiv
_atom_site_adp_type
_atom_site_occupancy
_atom_site_symmetry_multiplicity
_atom_site_calc_flag
_atom_site_refinement_flags
Co1 Co 0.79826(6) 0.47923(4) 0.46936(7) 0.00869(18) Uani 1 1 d .
O1 O 0.8160(4) 0.4882(3) 0.3398(4) 0.0138(11) Uani 1 1 d .
O2 O 0.7815(4) 0.4784(3) 0.5992(4) 0.0173(12) Uani 1 1 d .
N1 N 0.8050(5) 0.3420(3) 0.4674(5) 0.0130(10) Uani 1 1 d .
N2 N 0.7960(5) 0.6163(3) 0.4724(5) 0.0120(9) Uani 1 1 d .
N3 N 0.6616(4) 0.4742(3) 0.3949(5) 0.0102(13) Uani 1 1 d .
N4 N 0.9350(5) 0.4832(4) 0.5464(5) 0.0147(14) Uani 1 1 d .
C10 C 0.7571(4) 0.2972(4) 0.3903(5) 0.0110(13) Uani 1 1 d .
H10 H 0.7229 0.3279 0.3354 0.013 Uiso 1 1 calc R
C11 C 0.8559(5) 0.2978(4) 0.5430(5) 0.0143(14) Uani 1 1 d .
H11 H 0.8927 0.3280 0.5969 0.017 Uiso 1 1 calc R
C12 C 0.7548(5) 1.2090(5) 0.3864(6) 0.0172(15) Uani 1 1 d .
H12 H 0.7189 1.1804 0.3307 0.021 Uiso 1 1 calc R
C13 C 0.8055(5) 1.1632(3) 0.4647(6) 0.0120(12) Uani 1 1 d .
C14 C 0.8564(5) 1.2097(4) 0.5448(5) 0.0130(14) Uani 1 1 d .
H14 H 0.8912 1.1804 0.6004 0.016 Uiso 1 1 calc R
C15 C 0.8046(6) 1.0680(3) 0.4654(7) 0.0139(13) Uani 1 1 d .
C20 C 0.8591(5) 0.6607(5) 0.4606(5) 0.0154(14) Uani 1 1 d .
H20 H 0.9038 0.6297 0.4515 0.019 Uiso 1 1 calc R
C21 C 0.7322(5) 0.6622(4) 0.4823(6) 0.0172(15) Uani 1 1 d .
H21 H 0.6856 0.6325 0.4887 0.021 Uiso 1 1 calc R
C22 C 0.7312(5) 0.7511(4) 0.4835(6) 0.0186(16) Uani 1 1 d .
H22 H 0.6853 0.7809 0.4915 0.022 Uiso 1 1 calc R
C23 C 0.7988(6) 0.7956(3) 0.4727(7) 0.0136(10) Uani 1 1 d .
C24 C 0.8636(5) 0.7480(5) 0.4609(5) 0.0162(15) Uani 1 1 d .
H24 H 0.9106 0.7757 0.4531 0.019 Uiso 1 1 calc R
C25 C 0.8012(7) 0.8902(3) 0.4729(7) 0.0152(11) Uani 1 1 d .
C26 C 0.7269(6) 0.9368(4) 0.4264(6) 0.0174(16) Uani 1 1 d .
H26 H 0.6742 0.9075 0.3969 0.021 Uiso 1 1 calc R
C27 C 0.7284(6) 1.0244(4) 0.4224(7) 0.0179(17) Uani 1 1 d .
H27 H 0.6770 1.0550 0.3901 0.022 Uiso 1 1 calc R
C28 C 0.8797(6) 1.0225(4) 0.5122(6) 0.0149(16) Uani 1 1 d .
H28 H 0.9320 1.0519 0.5431 0.018 Uiso 1 1 calc R
C29 C 0.8777(5) 0.9325(4) 0.5135(5) 0.0132(14) Uani 1 1 d .
H29 H 0.9293 0.9013 0.5425 0.016 Uiso 1 1 calc R
C30 C 0.6233(6) 0.5243(4) 0.3183(6) 0.0170(16) Uani 1 1 d .
H30 H 0.6582 0.5578 0.2951 0.020 Uiso 1 1 calc R
C31 C 1.5349(5) 0.4713(4) 0.7721(6) 0.0154(15) Uani 1 1 d .
H31 H 1.5100 0.4341 0.7198 0.018 Uiso 1 1 calc R
C32 C 1.4822(5) 0.5232(4) 0.8044(6) 0.0134(15) Uani 1 1 d .
C33 C 1.5235(5) 0.5758(5) 0.8811(6) 0.0173(15) Uani 1 1 d .
H33 H 1.4907 0.6129 0.9036 0.021 Uiso 1 1 calc R
C34 C 1.6115(5) 0.5752(5) 0.9252(6) 0.0157(15) Uani 1 1 d .
H34 H 1.6377 0.6107 0.9788 0.019 Uiso 1 1 calc R
C40 C 0.9723(5) 0.5319(5) 0.6220(6) 0.0173(16) Uani 1 1 d .
H40 H 0.9371 0.5613 0.6482 0.021 Uiso 1 1 calc R
C41 C 1.0597(5) 0.5416(5) 0.6640(6) 0.0200(17) Uani 1 1 d .
H41 H 1.0828 0.5782 0.7172 0.024 Uiso 1 1 calc R
C42 C 1.1142(5) 0.4995(4) 0.6309(5) 0.0119(13) Uani 1 1 d .
C43 C 1.0758(4) 0.4473(4) 0.5523(5) 0.0110(13) Uani 1 1 d .
H43 H 1.1100 0.4160 0.5263 0.013 Uiso 1 1 calc R
C44 C 0.9876(5) 0.4416(4) 0.5127(5) 0.0141(14) Uani 1 1 d .
H44 H 0.9626 0.4063 0.4587 0.017 Uiso 1 1 calc R
C45 C 1.2098(4) 0.5055(5) 0.6747(5) 0.0133(13) Uani 1 1 d .
C46 C 1.2481(5) 0.5838(4) 0.7109(6) 0.0159(14) Uani 1 1 d .
H46 H 1.2137 0.6327 0.7064 0.019 Uiso 1 1 calc R
C47 C 1.3378(4) 0.5894(4) 0.7539(5) 0.0129(14) Uani 1 1 d .
H47 H 1.3639 0.6421 0.7796 0.016 Uiso 1 1 calc R
C48 C 1.3891(5) 0.5175(5) 0.7592(6) 0.0162(15) Uani 1 1 d .
C49 C 1.3475(5) 0.4406(5) 0.7212(5) 0.0164(14) Uani 1 1 d .
H49 H 1.3810 0.3913 0.7236 0.020 Uiso 1 1 calc R
C50 C 1.2607(5) 0.4349(4) 0.6812(5) 0.0157(15) Uani 1 1 d .
H50 H 1.2347 0.3817 0.6575 0.019 Uiso 1 1 calc R
N10 N 0.5975(4) 0.6995(4) 0.1785(5) 0.0254(14) Uani 1 1 d .
O10 O 0.6641(4) 0.7263(4) 0.2383(4) 0.0329(13) Uani 1 1 d .
O11 O 0.5957(5) 0.6457(4) 0.1167(4) 0.0371(15) Uani 1 1 d .
O12 O 0.5255(4) 0.7228(4) 0.1795(6) 0.0471(19) Uani 1 1 d .
N11 N 0.5888(4) 0.2668(4) 0.1758(4) 0.0223(13) Uani 1 1 d .
O13 O 0.6469(5) 0.2580(4) 0.1441(6) 0.0437(19) Uani 1 1 d .
O14 O 0.5570(4) 0.2026(3) 0.2002(4) 0.0289(12) Uani 1 1 d .
O15 O 0.5642(4) 0.3410(3) 0.1860(4) 0.0298(12) Uani 1 1 d .
O1W O 0.3099(3) 0.1354(3) 0.2384(3) 0.0153(10) Uani 1 1 d .
O2W O 0.6305(4) 0.4616(4) 0.1003(5) 0.0366(14) Uani 1 1 d .
C3M C 0.5386(7) 0.1828(8) 0.4006(9) 0.054(3) Uani 1 1 d .
O3M O 0.4700(4) 0.2150(4) 0.3166(5) 0.0315(14) Uani 1 1 d .
C4M C 0.3317(10) 0.8274(13) 0.2133(9) 0.110(8) Uani 1 1 d .
O4M O 0.3913(8) 0.8718(5) 0.2746(7) 0.076(3) Uani 1 1 d .
C5M C 0.5052(7) 0.7192(7) 0.4065(9) 0.051(3) Uani 1 1 d .
O5M O 0.5227(10) 0.7858(5) 0.3521(10) 0.109(5) Uani 1 1 d .

loop_
_atom_site_aniso_label
_atom_site_aniso_U_11
_atom_site_aniso_U_22
_atom_site_aniso_U_33
_atom_site_aniso_U_23
_atom_site_aniso_U_13
_atom_site_aniso_U_12
Co1 0.0067(3) 0.0074(3) 0.0112(3) 0.0016(4) 0.0024(3) 0.0002(4)
O1 0.022(3) 0.010(2) 0.013(3) -0.0011(17) 0.011(2) 0.0029(18)
O2 0.010(3) 0.011(2) 0.030(3) -0.0027(19) 0.006(2) 0.0022(17)
N1 0.011(3) 0.011(2) 0.014(2) 0.004(3) 0.0016(19) -0.001(2)
N2 0.016(2) 0.0116(19) 0.010(2) -0.002(3) 0.0065(17) 0.006(3)
N3 0.009(3) 0.005(2) 0.012(3) 0.0008(19) -0.001(3) 0.0026(18)
N4 0.013(4) 0.015(3) 0.015(3) 0.001(2) 0.005(3) 0.004(2)
C10 0.008(3) 0.010(3) 0.011(3) 0.000(2) -0.001(3) -0.002(2)
C11 0.008(3) 0.017(3) 0.017(3) 0.002(3) 0.004(3) -0.003(2)
C12 0.019(4) 0.014(3) 0.017(4) -0.007(3) 0.005(3) -0.001(3)
C13 0.014(3) 0.009(2) 0.018(3) -0.004(3) 0.011(2) -0.003(3)
C14 0.016(3) 0.010(3) 0.012(3) 0.001(2) 0.005(3) 0.001(2)
C15 0.020(3) 0.009(2) 0.015(3) 0.003(3) 0.009(2) 0.000(3)
C20 0.016(4) 0.018(3) 0.013(4) -0.005(3) 0.006(3) 0.003(3)
C21 0.017(4) 0.012(3) 0.024(4) -0.003(3) 0.011(3) 0.001(3)
C22 0.023(4) 0.010(3) 0.027(4) 0.000(3) 0.015(4) -0.001(3)
C23 0.018(3) 0.011(2) 0.011(3) 0.000(3) 0.005(2) 0.004(3)
C24 0.012(4) 0.023(4) 0.017(4) 0.002(3) 0.010(3) -0.005(3)
C25 0.022(3) 0.010(2) 0.016(3) 0.003(3) 0.010(2) 0.012(3)
C26 0.021(4) 0.012(3) 0.022(4) -0.003(3) 0.011(3) -0.001(3)
C27 0.019(4) 0.010(3) 0.027(5) -0.002(3) 0.011(4) 0.002(3)
C28 0.017(4) 0.015(3) 0.012(4) 0.001(2) 0.005(3) 0.000(3)
C29 0.011(3) 0.011(3) 0.014(4) 0.002(3) 0.001(3) 0.004(3)
C30 0.022(4) 0.009(3) 0.019(4) 0.000(3) 0.006(4) 0.000(3)
C31 0.019(4) 0.013(3) 0.015(4) 0.002(2) 0.009(3) 0.003(3)
C32 0.012(3) 0.007(3) 0.022(4) 0.003(2) 0.007(3) 0.001(2)
C33 0.012(3) 0.018(3) 0.023(4) 0.000(3) 0.008(3) 0.001(3)
C34 0.011(3) 0.017(3) 0.018(4) -0.006(3) 0.004(3) -0.004(2)
C40 0.012(4) 0.023(3) 0.017(4) -0.008(3) 0.005(3) 0.004(3)
C41 0.008(4) 0.017(3) 0.023(4) -0.011(3) -0.008(3) 0.000(3)
C42 0.011(3) 0.011(3) 0.010(3) -0.001(2) 0.000(3) -0.004(3)
C43 0.010(3) 0.014(3) 0.010(3) 0.001(2) 0.003(3) 0.001(2)
C44 0.015(4) 0.011(3) 0.012(3) -0.006(2) 0.002(3) -0.001(2)
C45 0.007(3) 0.018(3) 0.012(3) 0.000(3) 0.001(3) -0.004(3)
C46 0.011(3) 0.014(3) 0.019(4) 0.003(3) 0.002(3) 0.002(3)
C47 0.004(3) 0.011(3) 0.017(3) -0.004(2) -0.003(3) -0.003(2)
C48 0.014(4) 0.021(4) 0.014(3) 0.000(3) 0.005(3) -0.001(3)
C49 0.014(3) 0.020(3) 0.015(3) 0.000(3) 0.005(3) 0.005(3)
C50 0.025(4) 0.013(3) 0.013(3) -0.002(2) 0.012(3) 0.001(3)
N10 0.028(4) 0.021(3) 0.026(3) 0.007(2) 0.008(3) 0.007(3)
O10 0.032(3) 0.027(3) 0.037(3) -0.007(2) 0.010(3) -0.012(2)
O11 0.058(4) 0.027(3) 0.031(3) -0.010(2) 0.023(3) -0.008(3)
O12 0.033(4) 0.018(3) 0.092(6) -0.003(3) 0.026(4) 0.006(2)
N11 0.017(3) 0.028(3) 0.018(3) -0.005(2) 0.003(3) 0.001(2)
O13 0.058(5) 0.030(3) 0.067(5) 0.013(3) 0.051(4) 0.016(3)
O14 0.029(3) 0.023(3) 0.032(3) -0.001(2) 0.009(3) -0.006(2)
O15 0.037(3) 0.023(3) 0.034(3) 0.002(2) 0.017(3) 0.007(2)
O1W 0.026(3) 0.011(2) 0.010(2) 0.0009(17) 0.008(2) 0.0034(18)
O2W 0.037(3) 0.028(3) 0.052(4) -0.001(3) 0.025(3) 0.000(2)
C3M 0.030(5) 0.066(7) 0.074(8) 0.011(6) 0.030(6) 0.008(5)
O3M 0.027(3) 0.024(3) 0.052(4) -0.002(3) 0.025(3) 0.000(2)
C4M 0.074(10) 0.180(17) 0.036(6) 0.063(9) -0.026(6) -0.094(11)
O4M 0.128(9) 0.043(4) 0.083(7) 0.003(4) 0.071(7) 0.012(5)
C5M 0.045(6) 0.042(5) 0.073(8) -0.016(5) 0.029(6) -0.006(4)
O5M 0.205(15) 0.035(4) 0.165(12) -0.013(5) 0.158(12) -0.007(6)

loop_
_atom_type_symbol
_atom_type_description
_atom_type_scat_dispersion_real
_atom_type_scat_dispersion_imag
_atom_type_scat_source
C C 0.0033 0.0016 'International Tables Vol C Tables 4.2.6.8 and 6.1.1.4'
H H 0.0000 0.0000 'International Tables Vol C Tables 4.2.6.8 and 6.1.1.4'
N N 0.0061 0.0033 'International Tables Vol C Tables 4.2.6.8 and 6.1.1.4'
O O 0.0106 0.0060 'International Tables Vol C Tables 4.2.6.8 and 6.1.1.4'
Co Co 0.3494 0.9721 'International Tables Vol C Tables 4.2.6.8 and 6.1.1.4'

loop_
_geom_angle_atom_site_label_1
_geom_angle_atom_site_label_2
_geom_angle_atom_site_label_3
_geom_angle
_geom_angle_site_symmetry_1
_geom_angle_site_symmetry_3
O2 Co1 O1 176.52(16) . .
O2 Co1 N2 88.7(2) . .
O1 Co1 N2 87.9(2) . .
O2 Co1 N4 88.9(3) . .
O1 Co1 N4 90.5(3) . .
N2 Co1 N4 89.1(3) . .
O2 Co1 N3 90.1(2) . .
O1 Co1 N3 90.5(2) . .
N2 Co1 N3 91.4(3) . .
N4 Co1 N3 178.9(3) . .
O2 Co1 N1 91.9(2) . .
O1 Co1 N1 91.5(2) . .
N2 Co1 N1 178.1(3) . .
N4 Co1 N1 89.1(3) . .
N3 Co1 N1 90.4(2) . .
C11 N1 C10 117.5(5) . .
C11 N1 Co1 121.5(5) . .
C10 N1 Co1 121.0(5) . .
C20 N2 C21 116.4(5) . .
C20 N2 Co1 119.7(5) . .
C21 N2 Co1 123.8(5) . .
C30 N3 C34 118.2(7) . 2_464
C30 N3 Co1 120.2(6) . .
C34 N3 Co1 121.6(5) 2_464 .
C40 N4 C44 116.4(7) . .
C40 N4 Co1 123.3(5) . .
C44 N4 Co1 120.0(6) . .
N1 C10 C12 123.8(7) . 1_545
N1 C11 C14 121.9(7) . 1_545
C13 C12 C10 119.0(7) . 1_565
C12 C13 C14 117.4(5) . .
C12 C13 C15 121.4(8) . .
C14 C13 C15 121.1(8) . .
C11 C14 C13 120.3(7) 1_565 .
C27 C15 C28 119.5(5) . .
C27 C15 C13 120.1(8) . .
C28 C15 C13 120.4(8) . .
N2 C20 C24 124.3(7) . .
N2 C21 C22 123.3(7) . .
C23 C22 C21 118.9(7) . .
C22 C23 C24 117.5(5) . .
C22 C23 C25 121.5(8) . .
C24 C23 C25 121.0(8) . .
C20 C24 C23 119.5(7) . .
C29 C25 C26 119.2(5) . .
C29 C25 C23 120.3(8) . .
C26 C25 C23 120.3(9) . .
C27 C26 C25 121.3(8) . .
C26 C27 C15 120.1(8) . .
C15 C28 C29 119.9(7) . .
C25 C29 C28 120.0(7) . .
N3 C30 C31 122.6(7) . 2_464
C30 C31 C32 119.1(7) 2_665 .
C33 C32 C31 116.9(7) . .
C33 C32 C48 123.0(7) . .
C31 C32 C48 120.1(7) . .
C34 C33 C32 120.9(7) . .
N3 C34 C33 122.2(7) 2_665 .
N4 C40 C41 122.8(7) . .
C42 C41 C40 121.5(7) . .
C41 C42 C43 116.1(7) . .
C41 C42 C45 124.2(6) . .
C43 C42 C45 119.6(7) . .
C42 C43 C44 119.3(7) . .
N4 C44 C43 123.7(7) . .
C50 C45 C46 119.5(7) . .
C50 C45 C42 121.1(7) . .
C46 C45 C42 119.3(7) . .
C47 C46 C45 119.6(6) . .
C46 C47 C48 120.4(6) . .
C49 C48 C47 117.7(7) . .
C49 C48 C32 121.9(7) . .
C47 C48 C32 120.4(6) . .
C50 C49 C48 121.8(7) . .
C49 C50 C45 120.9(7) . .
O10 N10 O11 123.0(7) . .
O10 N10 O12 120.3(7) . .
O11 N10 O12 116.6(7) . .
O13 N11 O14 120.4(6) . .
O13 N11 O15 119.3(7) . .
O14 N11 O15 120.3(6) . .

loop_
_geom_bond_atom_site_label_1
_geom_bond_atom_site_label_2
_geom_bond_distance
_geom_bond_site_symmetry_2
Co1 O2 2.102(6) .
Co1 O1 2.112(5) .
Co1 N2 2.153(4) .
Co1 N4 2.160(7) .
Co1 N3 2.154(7) .
Co1 N1 2.158(5) .
N1 C11 1.343(10) .
N1 C10 1.348(10) .
N2 C20 1.339(11) .
N2 C21 1.349(10) .
N3 C30 1.355(10) .
N3 C34 1.350(10) 2_464
N4 C40 1.329(11) .
N4 C44 1.348(10) .
C10 C12 1.386(10) 1_545
C11 C14 1.384(10) 1_545
C12 C13 1.381(12) .
C12 C10 1.386(10) 1_565
C13 C14 1.404(11) .
C13 C15 1.495(7) .
C14 C11 1.384(10) 1_565
C15 C27 1.384(13) .
C15 C28 1.394(12) .
C20 C24 1.373(10) .
C21 C22 1.396(10) .
C22 C23 1.397(11) .
C23 C24 1.390(11) .
C23 C25 1.485(7) .
C25 C29 1.375(12) .
C25 C26 1.393(12) .
C26 C27 1.378(10) .
C28 C29 1.413(10) .
C30 C31 1.391(13) 2_464
C31 C30 1.391(13) 2_665
C31 C32 1.422(10) .
C32 C33 1.388(11) .
C32 C48 1.461(11) .
C33 C34 1.380(11) .
C34 N3 1.350(10) 2_665
C40 C41 1.377(11) .
C41 C42 1.372(11) .
C42 C43 1.394(9) .
C42 C45 1.498(10) .
C43 C44 1.382(10) .
C45 C50 1.382(10) .
C45 C46 1.401(10) .
C46 C47 1.408(10) .
C47 C48 1.406(10) .
C48 C49 1.406(11) .
C49 C50 1.362(11) .
N10 O10 1.226(9) .
N10 O11 1.257(9) .
N10 O12 1.272(9) .
N11 O13 1.252(9) .
N11 O14 1.262(8) .
N11 O15 1.266(8) .
C3M O3M 1.457(14) .
C4M O4M 1.289(16) .
C5M O5M 1.432(15) .
